data_1519735
loop_
_publ_author_name
'Matthews, Craig J.'
'Horton, Peter N.'
'Hursthouse, Michael B.'

_publ_section_title
;
 C11H11FeN4O10
;
_journal_name_full 'Crystal Structure Report Archive'
_journal_page_first 988
_journal_year 2004
_chemical_formula_moiety 'C11 H11 Fe N3 O7, N O3 '
_chemical_formula_sum 'C11 H11 Fe N4 O10'
_chemical_formula_weight 415.09
_space_group_IT_number 15
_symmetry_cell_setting monoclinic
_symmetry_space_group_name_Hall '-C 2yc'
_symmetry_space_group_name_H-M 'C 1 2/c 1'
_atom_sites_solution_hydrogens geom
_atom_sites_solution_primary direct
_atom_sites_solution_secondary difmap
_cell_angle_alpha 90.000
_cell_angle_beta 91.765(2)
_cell_angle_gamma 90.000
_cell_formula_units_Z 8
_cell_length_a 12.463(5)
_cell_length_b 10.797(1)
_cell_length_c 22.201(5)
_cell_measurement_reflns_used 5382
_cell_measurement_temperature 120(2)
_cell_measurement_theta_max 27.485
_cell_measurement_theta_min 2.910
_cell_volume 2986.0(14)
_computing_cell_refinement ' DENZO (Otwinowski & Minor, 1997) and COLLECT (Hooft, 1998)'
_computing_data_collection ' DENZO (Otwinowski and Minor, 1997)'
_computing_data_reduction ' DENZO (Otwinowski & Minor, 1997) and COLLECT (Hooft, 1998)'
_computing_molecular_graphics 'PLATON (Spek, 1990)'
_computing_structure_refinement 'SHELXL-97 (Sheldrick, 1997b)'
_computing_structure_solution 'SHELXS-97 (Sheldrick, 1997a)'
_diffrn_ambient_temperature 120(2)
_diffrn_detector_area_resol_mean 9.091
_diffrn_measured_fraction_theta_full 0.995
_diffrn_measured_fraction_theta_max 0.995
_diffrn_measurement_device_type 'Nonius KappaCCD Area Detector'
_diffrn_measurement_method '\f and \w scans to fill Ewald Sphere'
_diffrn_radiation_monochromator graphite
_diffrn_radiation_source 'Nonius FR591 rotating anode'
_diffrn_radiation_type MoK\a
_diffrn_radiation_wavelength 0.71073
_diffrn_reflns_av_R_equivalents 0.1110
_diffrn_reflns_av_sigmaI/netI 0.0689
_diffrn_reflns_limit_h_max 16
_diffrn_reflns_limit_h_min -16
_diffrn_reflns_limit_k_max 13
_diffrn_reflns_limit_k_min -13
_diffrn_reflns_limit_l_max 28
_diffrn_reflns_limit_l_min -28
_diffrn_reflns_number 18064
_diffrn_reflns_theta_full 27.44
_diffrn_reflns_theta_max 27.44
_diffrn_reflns_theta_min 3.07
_exptl_absorpt_coefficient_mu 1.079
_exptl_absorpt_correction_T_max 0.9480
_exptl_absorpt_correction_T_min 0.8998
_exptl_absorpt_correction_type multi-scan
_exptl_absorpt_process_details 'SORTAV Blessing (1997)'
_exptl_crystal_colour Orange
_exptl_crystal_density_diffrn 1.847
_exptl_crystal_density_method 'not measured'
_exptl_crystal_description Shard
_exptl_crystal_F_000 1688
_exptl_crystal_size_max 0.10
_exptl_crystal_size_mid 0.05
_exptl_crystal_size_min 0.05
_refine_diff_density_max 0.538
_refine_diff_density_min -0.706
_refine_diff_density_rms 0.095
_refine_ls_extinction_method none
_refine_ls_goodness_of_fit_ref 1.032
_refine_ls_hydrogen_treatment mixed
_refine_ls_matrix_type full
_refine_ls_number_parameters 251
_refine_ls_number_reflns 3398
_refine_ls_number_restraints 6
_refine_ls_restrained_S_all 1.031
_refine_ls_R_factor_all 0.0815
_refine_ls_R_factor_gt 0.0516
_refine_ls_shift/su_max 0.000
_refine_ls_shift/su_mean 0.000
_refine_ls_structure_factor_coef Fsqd
_refine_ls_weighting_details 'calc w=1/[\s^2^(Fo^2^)+(0.0606P)^2^+6.6230P] where P=(Fo^2^+2Fc^2^)/3'
_refine_ls_weighting_scheme calc
_refine_ls_wR_factor_gt 0.1240
_refine_ls_wR_factor_ref 0.1389
_reflns_number_gt 2463
_reflns_number_total 3398
_reflns_threshold_expression >2sigma(I)
_cod_data_source_file eCrystal-988.cif
_cod_data_source_block s93
_cod_depositor_comments
;
Citation :
Matthews, Craig J. and Horton, Peter N. and Hursthouse, Michael B. (2004) 
University of Southampton, Crystal Structure Report Archive. 
(doi:10.5258/ecrystals/988)

More at:
http://ecrystals.chem.soton.ac.uk/988/

The following automatic conversions were performed:

'_symmetry_cell_setting' value 'Monoclinic' changed to 'monoclinic'
according to the built-in table from CIF Core dictionary named
'cif_core.dic' version 2.4.1 from 2010-06-29.

Automatic conversion script
Id: cif_fix_values 3392 2015-05-12 13:50:21Z andrius 
;
_cod_original_sg_symbol_H-M C2/c
_cod_database_code 1519735

loop_
_symmetry_equiv_pos_as_xyz
'x, y, z'
'-x, y, -z+1/2'
'x+1/2, y+1/2, z'
'-x+1/2, y+1/2, -z+1/2'
'-x, -y, -z'
'x, -y, z-1/2'
'-x+1/2, -y+1/2, -z'
'x+1/2, -y+1/2, z-1/2'

loop_
_atom_site_label
_atom_site_type_symbol
_atom_site_fract_x
_atom_site_fract_y
_atom_site_fract_z
_atom_site_U_iso_or_equiv
_atom_site_adp_type
_atom_site_occupancy
_atom_site_symmetry_multiplicity
_atom_site_calc_flag
_atom_site_refinement_flags
_atom_site_disorder_assembly
_atom_site_disorder_group
C1 C 0.1225(3) 0.2145(3) 0.02587(16) 0.0248(7) Uani 1 1 d . . .
H1 H 0.1158 0.2951 0.0426 0.030 Uiso 1 1 calc R . .
C2 C 0.1245(3) 0.2032(3) -0.03582(16) 0.0273(8) Uani 1 1 d . . .
H2 H 0.1190 0.2744 -0.0609 0.033 Uiso 1 1 calc R . .
C3 C 0.1348(3) 0.0869(3) -0.06062(16) 0.0304(8) Uani 1 1 d . . .
H3 H 0.1376 0.0767 -0.1031 0.037 Uiso 1 1 calc R . .
C4 C 0.1409(3) -0.0142(3) -0.02301(15) 0.0264(8) Uani 1 1 d . . .
H4 H 0.1469 -0.0952 -0.0393 0.032 Uiso 1 1 calc R . .
C5 C 0.1382(3) 0.0030(3) 0.03865(15) 0.0228(7) Uani 1 1 d . . .
C6 C 0.1417(3) -0.0992(3) 0.08244(15) 0.0240(7) Uani 1 1 d . . .
C7 C 0.1426(3) -0.2251(3) 0.06827(16) 0.0276(8) Uani 1 1 d . . .
H7 H 0.1436 -0.2517 0.0275 0.033 Uiso 1 1 calc R . .
C8 C 0.1418(3) -0.3100(3) 0.11448(17) 0.0318(9) Uani 1 1 d . . .
H8 H 0.1427 -0.3961 0.1056 0.038 Uiso 1 1 calc R . .
C9 C 0.1398(3) -0.2709(3) 0.17374(16) 0.0299(9) Uani 1 1 d . . .
H9 H 0.1398 -0.3288 0.2059 0.036 Uiso 1 1 calc R . .
C10 C 0.1378(3) -0.1446(3) 0.18472(16) 0.0243(7) Uani 1 1 d . . .
C11 C 0.1282(3) -0.0866(3) 0.24563(15) 0.0237(7) Uani 1 1 d . . .
N1 N 0.1294(2) 0.1174(2) 0.06367(12) 0.0223(6) Uani 1 1 d . . .
N2 N 0.1395(2) -0.0621(2) 0.13986(12) 0.0219(6) Uani 1 1 d . . .
O1 O 0.1225(2) 0.03261(19) 0.24396(10) 0.0243(5) Uani 1 1 d . . .
O2 O 0.1240(2) -0.1493(2) 0.29164(10) 0.0270(6) Uani 1 1 d . . .
O11 O -0.0279(2) 0.1326(2) 0.15840(11) 0.0245(5) Uani 1 1 d D . .
O12 O 0.2932(2) 0.1371(2) 0.16681(11) 0.0248(5) Uani 1 1 d D . .
Fe1 Fe 0.13276(4) 0.12795(4) 0.16360(2) 0.02161(17) Uani 1 1 d . . .
H11A H -0.067(3) 0.117(3) 0.1874(13) 0.053(15) Uiso 1 1 d D . .
H11B H -0.057(3) 0.190(2) 0.1382(13) 0.031(11) Uiso 1 1 d D . .
H12A H 0.341(2) 0.083(3) 0.1654(19) 0.057(15) Uiso 1 1 d D . .
H12B H 0.318(3) 0.197(2) 0.1867(17) 0.054(14) Uiso 1 1 d D . .
N21 N 0.1332(3) 0.3552(2) 0.19734(13) 0.0274(7) Uani 1 1 d . . .
O21 O 0.1341(2) 0.2640(2) 0.23385(11) 0.0276(6) Uani 1 1 d . . .
O22 O 0.1337(2) 0.3230(2) 0.14199(11) 0.0275(6) Uani 1 1 d . . .
O23 O 0.1315(2) 0.4614(2) 0.21373(12) 0.0364(7) Uani 1 1 d . . .
N31 N 0.3974(3) -0.0927(3) 0.09102(14) 0.0301(7) Uani 1 1 d . . .
O31 O 0.3843(3) -0.0152(2) 0.05055(13) 0.0454(8) Uani 1 1 d . . .
O32 O 0.4037(2) -0.0626(2) 0.14568(12) 0.0394(7) Uani 1 1 d . . .
O33 O 0.4035(2) -0.2065(2) 0.07763(12) 0.0345(6) Uani 1 1 d . . .

loop_
_atom_site_aniso_label
_atom_site_aniso_U_11
_atom_site_aniso_U_22
_atom_site_aniso_U_33
_atom_site_aniso_U_23
_atom_site_aniso_U_13
_atom_site_aniso_U_12
C1 0.0281(19) 0.0175(15) 0.0290(18) 0.0034(13) 0.0016(15) 0.0003(14)
C2 0.031(2) 0.0230(16) 0.0279(19) 0.0048(14) 0.0013(15) -0.0044(15)
C3 0.036(2) 0.0318(18) 0.0232(18) 0.0022(15) 0.0012(16) -0.0018(17)
C4 0.032(2) 0.0223(16) 0.0251(17) -0.0057(14) 0.0010(15) -0.0020(15)
C5 0.0269(19) 0.0176(15) 0.0240(17) -0.0003(13) 0.0022(15) -0.0005(14)
C6 0.031(2) 0.0155(15) 0.0256(18) -0.0018(13) 0.0026(15) 0.0001(13)
C7 0.036(2) 0.0185(16) 0.0281(19) -0.0029(14) -0.0001(16) 0.0003(15)
C8 0.046(2) 0.0140(15) 0.035(2) -0.0025(14) -0.0020(18) 0.0016(15)
C9 0.044(2) 0.0162(16) 0.0292(19) 0.0047(13) 0.0018(17) 0.0018(15)
C10 0.030(2) 0.0176(15) 0.0256(17) 0.0036(13) 0.0015(15) -0.0012(14)
C11 0.028(2) 0.0172(15) 0.0260(18) -0.0004(14) 0.0006(15) -0.0007(14)
N1 0.0276(16) 0.0167(13) 0.0227(15) -0.0012(11) 0.0016(12) 0.0007(11)
N2 0.0275(17) 0.0133(13) 0.0248(14) -0.0011(11) -0.0014(12) 0.0009(11)
O1 0.0346(15) 0.0131(10) 0.0250(12) 0.0019(9) -0.0003(11) 0.0016(10)
O2 0.0390(15) 0.0178(11) 0.0244(13) 0.0036(9) 0.0028(11) 0.0030(10)
O11 0.0306(14) 0.0176(11) 0.0254(13) 0.0027(10) 0.0033(11) 0.0002(10)
O12 0.0274(14) 0.0162(11) 0.0308(14) -0.0061(10) 0.0011(11) 0.0004(11)
Fe1 0.0301(3) 0.0123(2) 0.0225(3) 0.00005(18) 0.0014(2) 0.00060(19)
N21 0.0330(18) 0.0196(14) 0.0294(17) -0.0011(12) -0.0007(14) -0.0016(13)
O21 0.0402(16) 0.0154(11) 0.0274(13) 0.0017(10) 0.0041(11) 0.0017(10)
O22 0.0387(16) 0.0163(11) 0.0276(13) 0.0001(10) 0.0014(11) 0.0001(10)
O23 0.060(2) 0.0118(11) 0.0373(15) -0.0040(10) 0.0013(13) 0.0006(11)
N31 0.0310(18) 0.0231(15) 0.0360(18) -0.0023(13) -0.0002(14) 0.0033(13)
O31 0.066(2) 0.0274(14) 0.0432(17) 0.0132(12) 0.0063(15) 0.0106(14)
O32 0.0497(19) 0.0343(15) 0.0340(15) -0.0078(12) -0.0010(13) 0.0142(13)
O33 0.0451(17) 0.0208(12) 0.0373(15) -0.0032(11) -0.0016(13) 0.0036(11)

loop_
_atom_type_symbol
_atom_type_description
_atom_type_scat_dispersion_real
_atom_type_scat_dispersion_imag
_atom_type_scat_source
C C 0.0033 0.0016 'International Tables Vol C Tables 4.2.6.8 and 6.1.1.4'
H H 0.0000 0.0000 'International Tables Vol C Tables 4.2.6.8 and 6.1.1.4'
N N 0.0061 0.0033 'International Tables Vol C Tables 4.2.6.8 and 6.1.1.4'
O O 0.0106 0.0060 'International Tables Vol C Tables 4.2.6.8 and 6.1.1.4'
Fe Fe 0.3463 0.8444 'International Tables Vol C Tables 4.2.6.8 and 6.1.1.4'

loop_
_geom_angle_atom_site_label_1
_geom_angle_atom_site_label_2
_geom_angle_atom_site_label_3
_geom_angle
_geom_angle_site_symmetry_1
_geom_angle_site_symmetry_3
N1 C1 C2 123.3(3) . .
N1 C1 H1 118.3 . .
C2 C1 H1 118.3 . .
C1 C2 C3 118.9(3) . .
C1 C2 H2 120.6 . .
C3 C2 H2 120.6 . .
C4 C3 C2 119.0(3) . .
C4 C3 H3 120.5 . .
C2 C3 H3 120.5 . .
C3 C4 C5 119.5(3) . .
C3 C4 H4 120.3 . .
C5 C4 H4 120.3 . .
N1 C5 C4 122.1(3) . .
N1 C5 C6 114.4(3) . .
C4 C5 C6 123.6(3) . .
N2 C6 C7 120.5(3) . .
N2 C6 C5 113.8(3) . .
C7 C6 C5 125.6(3) . .
C8 C7 C6 118.7(3) . .
C8 C7 H7 120.6 . .
C6 C7 H7 120.6 . .
C7 C8 C9 120.4(3) . .
C7 C8 H8 119.8 . .
C9 C8 H8 119.8 . .
C8 C9 C10 118.0(3) . .
C8 C9 H9 121.0 . .
C10 C9 H9 121.0 . .
N2 C10 C9 121.6(3) . .
N2 C10 C11 113.4(3) . .
C9 C10 C11 124.9(3) . .
O2 C11 O1 124.8(3) . .
O2 C11 C10 121.8(3) . .
O1 C11 C10 113.4(3) . .
C1 N1 C5 117.3(3) . .
C1 N1 Fe1 125.6(2) . .
C5 N1 Fe1 117.1(2) . .
C10 N2 C6 120.8(3) . .
C10 N2 Fe1 117.3(2) . .
C6 N2 Fe1 121.9(2) . .
C11 O1 Fe1 121.1(2) . .
Fe1 O11 H11A 124(3) . .
Fe1 O11 H11B 117(2) . .
H11A O11 H11B 108.1(17) . .
Fe1 O12 H12A 133(3) . .
Fe1 O12 H12B 114(3) . .
H12A O12 H12B 108.1(17) . .
O12 Fe1 O11 175.54(9) . .
O12 Fe1 O1 94.70(10) . .
O11 Fe1 O1 88.52(10) . .
O12 Fe1 N2 90.55(10) . .
O11 Fe1 N2 93.27(10) . .
O1 Fe1 N2 74.73(10) . .
O12 Fe1 O21 87.39(10) . .
O11 Fe1 O21 90.59(10) . .
O1 Fe1 O21 73.29(9) . .
N2 Fe1 O21 147.66(10) . .
O12 Fe1 O22 86.98(10) . .
O11 Fe1 O22 88.57(9) . .
O1 Fe1 O22 132.69(9) . .
N2 Fe1 O22 152.57(10) . .
O21 Fe1 O22 59.54(9) . .
O12 Fe1 N1 91.49(10) . .
O11 Fe1 N1 87.47(11) . .
O1 Fe1 N1 146.82(9) . .
N2 Fe1 N1 72.64(10) . .
O21 Fe1 N1 139.65(9) . .
O22 Fe1 N1 80.12(9) . .
O23 N21 O21 122.9(3) . .
O23 N21 O22 123.4(3) . .
O21 N21 O22 113.7(2) . .
N21 O21 Fe1 93.84(18) . .
N21 O22 Fe1 92.93(17) . .
O31 N31 O32 122.1(3) . .
O31 N31 O33 119.6(3) . .
O32 N31 O33 118.4(3) . .

loop_
_geom_bond_atom_site_label_1
_geom_bond_atom_site_label_2
_geom_bond_distance
_geom_bond_site_symmetry_2
C1 N1 1.345(4) .
C1 C2 1.376(5) .
C1 H1 0.9500 .
C2 C3 1.379(5) .
C2 H2 0.9500 .
C3 C4 1.375(5) .
C3 H3 0.9500 .
C4 C5 1.383(5) .
C4 H4 0.9500 .
C5 N1 1.360(4) .
C5 C6 1.470(5) .
C6 N2 1.337(4) .
C6 C7 1.395(4) .
C7 C8 1.376(5) .
C7 H7 0.9500 .
C8 C9 1.383(5) .
C8 H8 0.9500 .
C9 C10 1.385(4) .
C9 H9 0.9500 .
C10 N2 1.337(4) .
C10 C11 1.499(5) .
C11 O2 1.228(4) .
C11 O1 1.289(4) .
N1 Fe1 2.221(3) .
N2 Fe1 2.121(3) .
O1 Fe1 2.067(2) .
O11 Fe1 2.003(3) .
O11 H11A 0.834(10) .
O11 H11B 0.836(10) .
O12 Fe1 2.001(3) .
O12 H12A 0.835(10) .
O12 H12B 0.834(10) .
Fe1 O21 2.142(2) .
Fe1 O22 2.160(2) .
N21 O23 1.204(3) .
N21 O21 1.275(3) .
N21 O22 1.277(4) .
N31 O31 1.235(4) .
N31 O32 1.256(4) .
N31 O33 1.268(4) .

loop_
_geom_hbond_atom_site_label_D
_geom_hbond_atom_site_label_H
_geom_hbond_atom_site_label_A
_geom_hbond_distance_DH
_geom_hbond_distance_HA
_geom_hbond_distance_DA
_geom_hbond_angle_DHA
_geom_hbond_site_symmetry_A
O11 H11A O1 0.834(10) 1.925(14) 2.723(3) 160(3) 2
O11 H11B O33 0.836(10) 1.808(13) 2.621(4) 164(3) 3_455
O12 H12A O32 0.835(10) 1.816(15) 2.609(4) 158(4) .
O12 H12B O2 0.834(10) 1.870(16) 2.679(3) 163(4) 4
